data_1560835
loop_
_publ_author_name
'Cramer, Alisha J.'
'Cole, Jacqueline M.'

_publ_section_title
;
 Host-guest prospects of neodymium and gadolinium ultraphosphate
 frameworks for nuclear waste storage: Multi-temperature topological
 analysis of nanoporous cages in RP5O14
;
_journal_name_full 'Journal of Solid State Chemistry'
_journal_page_first 250
_journal_page_last 257
_journal_paper_doi 10.1016/j.jssc.2018.07.020
_journal_volume 266
_journal_year 2018
_chemical_formula_sum 'Gd O14 P5'
_chemical_formula_weight 536.10
_space_group_IT_number 14
_space_group_name_Hall '-P 2ybc'
_space_group_name_H-M_alt 'P 1 21/c 1'
_symmetry_cell_setting monoclinic
_symmetry_space_group_name_H-M 'P 1 21/c 1'
_atom_sites_solution_hydrogens none
_atom_sites_solution_primary direct
_atom_sites_solution_secondary difmap
_audit_creation_method SHELXL-97
_cell_angle_alpha 90.00
_cell_angle_beta 90.514(8)
_cell_angle_gamma 90.00
_cell_formula_units_Z 4
_cell_length_a 8.730(5)
_cell_length_b 8.903(5)
_cell_length_c 12.937(8)
_cell_measurement_reflns_used 512
_cell_measurement_temperature 270(2)
_cell_measurement_theta_max 28.28
_cell_measurement_theta_min 2.0
_cell_volume 1005.5(10)
_computing_cell_refinement
;
Rigaku CrystalClear-SM Expert 2.0
;
_computing_data_collection 'Rigaku CrystalClear-SM Expert 2.0'
_computing_data_reduction
;
Rigaku CrystalClear-SM Expert 2.0
;
_computing_molecular_graphics
;
SHELXTL-PLUS (Sheldrick, 1995)
;
_computing_publication_material 'SHELXL-97 (Sheldrick, 1997)'
_computing_structure_refinement 'SHELXL-97 (Sheldrick, 1997)'
_computing_structure_solution 'SHELXS-97 (Sheldrick, 1990)'
_diffrn_ambient_temperature 270(2)
_diffrn_measured_fraction_theta_full 0.800
_diffrn_measured_fraction_theta_max 0.800
_diffrn_measurement_device_type 'Rigaku Saturn 724+ CCD'
_diffrn_measurement_method '\w scans'
_diffrn_radiation_monochromator graphite
_diffrn_radiation_source 'fine-focus sealed tube'
_diffrn_radiation_type MoK\a
_diffrn_radiation_wavelength 0.71073
_diffrn_reflns_av_R_equivalents 0.0523
_diffrn_reflns_av_sigmaI/netI 0.0434
_diffrn_reflns_limit_h_max 11
_diffrn_reflns_limit_h_min -12
_diffrn_reflns_limit_k_max 12
_diffrn_reflns_limit_k_min -11
_diffrn_reflns_limit_l_max 17
_diffrn_reflns_limit_l_min -5
_diffrn_reflns_number 4175
_diffrn_reflns_theta_full 30.77
_diffrn_reflns_theta_max 30.77
_diffrn_reflns_theta_min 2.29
_diffrn_standards_decay_% 0
_diffrn_standards_interval_count 0
_diffrn_standards_interval_time 0
_diffrn_standards_number 0
_exptl_absorpt_coefficient_mu 7.481
_exptl_absorpt_correction_T_max 0.105
_exptl_absorpt_correction_T_min 0.069
_exptl_absorpt_correction_type empirical
_exptl_absorpt_process_details
;
T. Higashi, ABSCOR, empirical absorption correction
;
_exptl_crystal_colour colourless
_exptl_crystal_density_diffrn 3.541
_exptl_crystal_density_method 'not measured'
_exptl_crystal_description block
_exptl_crystal_F_000 1004
_exptl_crystal_size_max 0.4
_exptl_crystal_size_mid 0.4
_exptl_crystal_size_min 0.3
_refine_diff_density_max 1.668
_refine_diff_density_min -1.727
_refine_diff_density_rms 0.364
_refine_ls_extinction_coef 0.0167(12)
_refine_ls_extinction_expression Fc^*^=kFc[1+0.001xFc^2^\l^3^/sin(2\q)]^-1/4^
_refine_ls_extinction_method SHELXL
_refine_ls_goodness_of_fit_ref 1.123
_refine_ls_hydrogen_treatment none
_refine_ls_matrix_type full
_refine_ls_number_parameters 183
_refine_ls_number_reflns 2517
_refine_ls_number_restraints 0
_refine_ls_restrained_S_all 1.123
_refine_ls_R_factor_all 0.0460
_refine_ls_R_factor_gt 0.0459
_refine_ls_shift/su_max 0.000
_refine_ls_shift/su_mean 0.000
_refine_ls_structure_factor_coef Fsqd
_refine_ls_weighting_details 'calc w=1/[\s^2^(Fo^2^)+(0.0844P)^2^+4.9715P] where P=(Fo^2^+2Fc^2^)/3'
_refine_ls_weighting_scheme calc
_refine_ls_wR_factor_gt 0.1269
_refine_ls_wR_factor_ref 0.1269
_reflns_number_gt 2510
_reflns_number_total 2517
_reflns_threshold_expression >2sigma(I)
_cod_data_source_file 2gd270d1.cif
_cod_data_source_block 2gd270d1
_cod_original_sg_symbol_H-M P2(1)/c
_cod_database_code 1560835

loop_
_symmetry_equiv_pos_as_xyz
'x, y, z'
'-x, y+1/2, -z+1/2'
'-x, -y, -z'
'x, -y-1/2, z-1/2'

loop_
_atom_site_label
_atom_site_type_symbol
_atom_site_fract_x
_atom_site_fract_y
_atom_site_fract_z
_atom_site_U_iso_or_equiv
_atom_site_adp_type
_atom_site_occupancy
_atom_site_symmetry_multiplicity
_atom_site_calc_flag
_atom_site_refinement_flags
_atom_site_disorder_assembly
_atom_site_disorder_group
Gd1 Gd 0.27736(3) 0.19043(3) 0.99868(2) 0.00748(16) Uani 1 1 d . . .
P1 P 0.24585(16) 0.54680(16) 0.83475(10) 0.0075(3) Uani 1 1 d . . .
P2 P 0.22663(18) 0.55133(15) 1.16420(11) 0.0077(3) Uani 1 1 d . . .
P3 P 0.31467(17) 0.75528(15) 0.99987(10) 0.0079(3) Uani 1 1 d . . .
P4 P 0.50808(18) 0.49454(17) 0.70239(11) 0.0088(3) Uani 1 1 d . . .
P5 P -0.00670(17) -0.00308(16) 0.82780(11) 0.0077(3) Uani 1 1 d . . .
O1 O 0.2050(6) 0.6866(5) 1.0881(4) 0.0140(10) Uani 1 1 d . . .
O2 O 0.2220(6) 0.6912(4) 0.9013(4) 0.0116(9) Uani 1 1 d . . .
O3 O 0.5308(5) 0.3136(4) 0.9948(4) 0.0131(9) Uani 1 1 d . . .
O4 O 0.0832(5) 0.1156(5) 0.8780(3) 0.0136(8) Uani 1 1 d . . .
O5 O 0.2902(5) -0.0820(6) 1.0001(3) 0.0169(9) Uani 1 1 d . . .
O6 O 0.2334(6) 0.4040(5) 1.1157(4) 0.0157(8) Uani 1 1 d . . .
O7 O 0.4087(5) 0.5721(5) 0.7917(4) 0.0147(8) Uani 1 1 d . . .
O8 O 0.4120(6) 0.1170(5) 0.8513(3) 0.0152(8) Uani 1 1 d . . .
O9 O 0.0902(5) 0.5830(5) 1.2381(3) 0.0140(8) Uani 1 1 d . . .
O10 O 0.2215(6) 0.4058(5) 0.8898(4) 0.0139(8) Uani 1 1 d . . .
O11 O 0.1345(5) 0.5803(5) 0.7420(3) 0.0129(8) Uani 1 1 d . . .
O12 O 0.3714(5) 0.5993(5) 1.2281(4) 0.0145(8) Uani 1 1 d . . .
O13 O 0.4133(5) 0.1180(5) 1.1476(3) 0.0156(8) Uani 1 1 d . . .
O14 O 0.0791(5) 0.1241(5) 1.1126(3) 0.0130(8) Uani 1 1 d . . .

loop_
_atom_site_aniso_label
_atom_site_aniso_U_11
_atom_site_aniso_U_22
_atom_site_aniso_U_33
_atom_site_aniso_U_23
_atom_site_aniso_U_13
_atom_site_aniso_U_12
Gd1 0.0078(2) 0.0067(2) 0.0079(2) 0.00008(7) -0.00006(13) -0.00017(7)
P1 0.0074(6) 0.0071(6) 0.0080(6) 0.0000(4) -0.0001(5) 0.0002(4)
P2 0.0077(6) 0.0071(6) 0.0084(6) -0.0007(4) 0.0007(5) 0.0004(5)
P3 0.0099(6) 0.0061(6) 0.0076(6) -0.0002(4) -0.0002(5) -0.0008(5)
P4 0.0079(6) 0.0099(6) 0.0086(6) 0.0008(5) 0.0000(5) 0.0006(5)
P5 0.0067(6) 0.0085(6) 0.0078(6) 0.0007(5) -0.0001(5) -0.0009(5)
O1 0.010(2) 0.018(2) 0.013(2) 0.0049(14) 0.0015(18) 0.0016(15)
O2 0.011(2) 0.013(2) 0.011(2) -0.0050(13) 0.0001(17) 0.0035(13)
O3 0.0092(19) 0.0108(19) 0.019(2) 0.0008(13) 0.0010(19) 0.0005(13)
O4 0.0125(19) 0.0121(18) 0.0160(19) -0.0022(15) -0.0049(16) -0.0018(16)
O5 0.022(2) 0.0104(19) 0.018(2) -0.0001(14) -0.001(2) 0.0005(16)
O6 0.021(2) 0.0078(17) 0.018(2) -0.0037(15) 0.0011(18) -0.0005(17)
O7 0.0081(19) 0.020(2) 0.016(2) -0.0081(16) 0.0044(16) -0.0003(16)
O8 0.017(2) 0.017(2) 0.0116(19) -0.0030(15) 0.0046(16) 0.0017(17)
O9 0.013(2) 0.0138(18) 0.015(2) 0.0019(15) 0.0088(16) 0.0012(16)
O10 0.017(2) 0.0071(17) 0.017(2) 0.0045(15) -0.0024(17) 0.0014(16)
O11 0.013(2) 0.0137(18) 0.0115(18) 0.0011(14) -0.0062(15) -0.0020(15)
O12 0.0111(19) 0.0114(18) 0.021(2) 0.0027(16) -0.0058(16) -0.0001(16)
O13 0.016(2) 0.0162(19) 0.0144(19) 0.0070(15) -0.0034(16) 0.0007(17)
O14 0.0129(18) 0.0122(18) 0.0141(19) 0.0038(14) 0.0058(16) -0.0012(15)

loop_
_atom_type_symbol
_atom_type_description
_atom_type_scat_dispersion_real
_atom_type_scat_dispersion_imag
_atom_type_scat_source
O O 0.0106 0.0060 'International Tables Vol C Tables 4.2.6.8 and 6.1.1.4'
P P 0.1023 0.0942 'International Tables Vol C Tables 4.2.6.8 and 6.1.1.4'
Gd Gd -0.1653 3.9035 'International Tables Vol C Tables 4.2.6.8 and 6.1.1.4'

loop_
_geom_angle_atom_site_label_1
_geom_angle_atom_site_label_2
_geom_angle_atom_site_label_3
_geom_angle
_geom_angle_site_symmetry_1
_geom_angle_site_symmetry_3
O8 Gd1 O13 109.75(17) . .
O8 Gd1 O14 144.62(17) . .
O13 Gd1 O14 77.68(17) . .
O8 Gd1 O4 75.45(17) . .
O13 Gd1 O4 144.22(17) . .
O14 Gd1 O4 79.50(16) . .
O8 Gd1 O10 81.25(16) . .
O13 Gd1 O10 142.39(16) . .
O14 Gd1 O10 114.57(16) . .
O4 Gd1 O10 72.75(16) . .
O8 Gd1 O5 72.78(15) . .
O13 Gd1 O5 72.29(16) . .
O14 Gd1 O5 77.24(15) . .
O4 Gd1 O5 76.05(15) . .
O10 Gd1 O5 143.42(15) . .
O8 Gd1 O6 142.95(16) . .
O13 Gd1 O6 77.74(17) . .
O14 Gd1 O6 71.94(16) . .
O4 Gd1 O6 120.23(16) . .
O10 Gd1 O6 73.44(18) . .
O5 Gd1 O6 140.71(15) . .
O8 Gd1 O3 69.58(16) . .
O13 Gd1 O3 72.04(16) . .
O14 Gd1 O3 141.84(16) . .
O4 Gd1 O3 137.83(16) . .
O10 Gd1 O3 79.22(15) . .
O5 Gd1 O3 113.71(15) . .
O6 Gd1 O3 79.29(16) . .
O10 P1 O7 116.0(3) . .
O10 P1 O2 114.7(3) . .
O7 P1 O2 101.9(3) . .
O10 P1 O11 116.5(3) . .
O7 P1 O11 105.2(3) . .
O2 P1 O11 100.4(3) . .
O6 P2 O9 117.5(3) . .
O6 P2 O12 116.0(3) . .
O9 P2 O12 104.1(3) . .
O6 P2 O1 115.3(3) . .
O9 P2 O1 99.1(3) . .
O12 P2 O1 102.4(3) . .
O5 P3 O3 122.8(3) 1_565 3_667
O5 P3 O2 106.3(2) 1_565 .
O3 P3 O2 109.9(3) 3_667 .
O5 P3 O1 106.6(2) 1_565 .
O3 P3 O1 110.8(3) 3_667 .
O2 P3 O1 97.4(3) . .
O8 P4 O13 122.8(3) 2_656 4_565
O8 P4 O7 106.4(3) 2_656 .
O13 P4 O7 109.5(3) 4_565 .
O8 P4 O12 109.7(3) 2_656 3_667
O13 P4 O12 106.0(3) 4_565 3_667
O7 P4 O12 100.1(3) . 3_667
O4 P5 O14 121.8(3) . 3_557
O4 P5 O9 110.9(3) . 4_565
O14 P5 O9 106.6(3) 3_557 4_565
O4 P5 O11 106.4(2) . 2_546
O14 P5 O11 109.4(3) 3_557 2_546
O9 P5 O11 99.5(3) 4_565 2_546
P2 O1 P3 131.8(3) . .
P1 O2 P3 131.3(3) . .
P3 O3 Gd1 129.1(2) 3_667 .
P5 O4 Gd1 149.9(3) . .
P3 O5 Gd1 174.2(3) 1_545 .
P2 O6 Gd1 165.5(3) . .
P1 O7 P4 134.4(3) . .
P4 O8 Gd1 146.6(3) 2_646 .
P2 O9 P5 140.5(3) . 4_566
P1 O10 Gd1 159.0(3) . .
P1 O11 P5 139.8(3) . 2_556
P2 O12 P4 132.4(3) . 3_667
P4 O13 Gd1 149.1(3) 4_566 .
P5 O14 Gd1 146.3(3) 3_557 .

loop_
_geom_bond_atom_site_label_1
_geom_bond_atom_site_label_2
_geom_bond_distance
_geom_bond_site_symmetry_2
Gd1 O8 2.342(4) .
Gd1 O13 2.344(4) .
Gd1 O14 2.359(4) .
Gd1 O4 2.389(4) .
Gd1 O10 2.426(4) .
Gd1 O5 2.428(5) .
Gd1 O6 2.462(5) .
Gd1 O3 2.470(5) .
P1 O10 1.460(4) .
P1 O7 1.548(5) .
P1 O2 1.562(4) .
P1 O11 1.566(4) .
P2 O6 1.456(5) .
P2 O9 1.560(4) .
P2 O12 1.563(5) .
P2 O1 1.566(5) .
P3 O5 1.465(5) 1_565
P3 O3 1.483(5) 3_667
P3 O2 1.609(5) .
P3 O1 1.616(5) .
P4 O8 1.472(5) 2_656
P4 O13 1.477(5) 4_565
P4 O7 1.607(5) .
P4 O12 1.611(5) 3_667
P5 O4 1.464(4) .
P5 O14 1.471(4) 3_557
P5 O9 1.608(5) 4_565
P5 O11 1.611(4) 2_546
O3 P3 1.483(5) 3_667
O5 P3 1.465(5) 1_545
O8 P4 1.472(5) 2_646
O9 P5 1.608(5) 4_566
O11 P5 1.611(4) 2_556
O12 P4 1.611(5) 3_667
O13 P4 1.477(5) 4_566
O14 P5 1.471(4) 3_557

_cod_database_fobs_code 1560835
